data_2226770
loop_
_publ_author_name
'Asiri, Abdullah M.'
'Khan, Salman A.'
'Tahir, M. Nawaz'

_publ_section_title
;
 <i>N</i>-(4-Bromobenzylidene)-3,4-dimethylisoxazol-5-amine
;
_journal_coeditor_code BQ2226
_journal_issue 8
_journal_name_full 'Acta Crystallographica Section E'
_journal_page_first o2077
_journal_paper_doi 10.1107/S1600536810027893
_journal_volume 66
_journal_year 2010
_chemical_formula_iupac 'C12 H11 Br N2 O'
_chemical_formula_moiety 'C12 H11 Br N2 O'
_chemical_formula_sum 'C12 H11 Br N2 O'
_chemical_formula_weight 279.14
_chemical_name_systematic
;
<i>N</i>-(4-Bromobenzylidene)-3,4-dimethylisoxazol-5-amine
;
_space_group_IT_number 2
_symmetry_cell_setting triclinic
_symmetry_space_group_name_Hall '-P 1'
_symmetry_space_group_name_H-M 'P -1'
_atom_sites_solution_hydrogens geom
_atom_sites_solution_primary direct
_atom_sites_solution_secondary difmap
_audit_creation_method SHELXL-97
_cell_angle_alpha 97.024(2)
_cell_angle_beta 102.9610(10)
_cell_angle_gamma 92.786(2)
_cell_formula_units_Z 2
_cell_length_a 7.6406(4)
_cell_length_b 8.8709(5)
_cell_length_c 9.1052(5)
_cell_measurement_reflns_used 1643
_cell_measurement_temperature 296(2)
_cell_measurement_theta_max 25.25
_cell_measurement_theta_min 2.32
_cell_volume 595.06(6)
_computing_cell_refinement 'SAINT (Bruker, 2009)'
_computing_data_collection 'APEX2 (Bruker, 2009)'
_computing_data_reduction 'SAINT (Bruker, 2009)'
_computing_molecular_graphics 'ORTEP-3 for Windows (Farrugia, 1997) and PLATON (Spek, 2009)'
_computing_publication_material
;
WinGX (Farrugia, 1999) and PLATON (Spek, 2009)
;
_computing_structure_refinement 'SHELXL97 (Sheldrick, 2008)'
_computing_structure_solution 'SHELXS97 (Sheldrick, 2008)'
_diffrn_ambient_temperature 296(2)
_diffrn_detector_area_resol_mean 8.10
_diffrn_measured_fraction_theta_full 0.983
_diffrn_measured_fraction_theta_max 0.983
_diffrn_measurement_device_type 'Bruker Kappa APEXII CCD'
_diffrn_measurement_method \w
_diffrn_radiation_monochromator graphite
_diffrn_radiation_source 'fine-focus sealed tube'
_diffrn_radiation_type MoK\a
_diffrn_radiation_wavelength 0.71073
_diffrn_reflns_av_R_equivalents 0.0223
_diffrn_reflns_av_sigmaI/netI 0.0247
_diffrn_reflns_limit_h_max 9
_diffrn_reflns_limit_h_min -9
_diffrn_reflns_limit_k_max 10
_diffrn_reflns_limit_k_min -10
_diffrn_reflns_limit_l_max 10
_diffrn_reflns_limit_l_min -10
_diffrn_reflns_number 8212
_diffrn_reflns_theta_full 25.25
_diffrn_reflns_theta_max 25.25
_diffrn_reflns_theta_min 2.32
_diffrn_standards_number 0
_exptl_absorpt_coefficient_mu 3.434
_exptl_absorpt_correction_T_max 0.665
_exptl_absorpt_correction_T_min 0.568
_exptl_absorpt_correction_type multi-scan
_exptl_absorpt_process_details '(SADABS; Bruker, 2005)'
_exptl_crystal_colour brown
_exptl_crystal_density_diffrn 1.558
_exptl_crystal_density_method 'not measured'
_exptl_crystal_description needle
_exptl_crystal_F_000 280
_exptl_crystal_size_max 0.30
_exptl_crystal_size_mid 0.14
_exptl_crystal_size_min 0.12
_refine_diff_density_max 0.197
_refine_diff_density_min -0.170
_refine_ls_goodness_of_fit_ref 1.031
_refine_ls_hydrogen_treatment constr
_refine_ls_matrix_type full
_refine_ls_number_parameters 147
_refine_ls_number_reflns 2119
_refine_ls_number_restraints 0
_refine_ls_restrained_S_all 1.031
_refine_ls_R_factor_all 0.0430
_refine_ls_R_factor_gt 0.0249
_refine_ls_shift/su_max 0.001
_refine_ls_shift/su_mean 0.000
_refine_ls_structure_factor_coef Fsqd
_refine_ls_weighting_details 'calc w=1/[\s^2^(Fo^2^)+(0.0225P)^2^+0.2246P] where P=(Fo^2^+2Fc^2^)/3'
_refine_ls_weighting_scheme calc
_refine_ls_wR_factor_gt 0.0526
_refine_ls_wR_factor_ref 0.0591
_reflns_number_gt 1643
_reflns_number_total 2119
_reflns_threshold_expression I>2\s(I)
_cod_data_source_file bq2226.cif
_cod_data_source_block I
_cod_database_code 2226770
_cod_database_fobs_code 2226770

loop_
_symmetry_equiv_pos_site_id
_symmetry_equiv_pos_as_xyz
1 x,y,z
2 -x,-y,-z

loop_
_atom_site_aniso_label
_atom_site_aniso_U_11
_atom_site_aniso_U_22
_atom_site_aniso_U_33
_atom_site_aniso_U_12
_atom_site_aniso_U_13
_atom_site_aniso_U_23
Br1 0.0760(2) 0.0641(2) 0.0851(2) 0.01880(10) 0.0448(2) 0.00120(10)
O1 0.0487(11) 0.0650(10) 0.0542(10) 0.0090(8) 0.0134(8) -0.0109(8)
N1 0.0499(12) 0.0408(10) 0.0421(11) 0.0068(8) 0.0138(9) 0.0023(9)
N2 0.0549(14) 0.0742(14) 0.0684(15) 0.0155(11) 0.0226(12) -0.0074(12)
C1 0.0501(15) 0.0399(12) 0.0394(13) 0.0059(10) 0.0163(10) 0.0061(10)
C2 0.0523(16) 0.0422(12) 0.0466(14) 0.0001(10) 0.0157(11) -0.0006(10)
C3 0.0448(15) 0.0493(13) 0.0603(16) 0.0033(10) 0.0164(12) 0.0063(12)
C4 0.0598(17) 0.0419(12) 0.0521(15) 0.0077(10) 0.0271(12) 0.0063(11)
C5 0.0624(19) 0.0568(15) 0.0492(15) 0.0015(12) 0.0174(12) -0.0115(12)
C6 0.0456(15) 0.0632(15) 0.0486(15) 0.0020(11) 0.0104(11) -0.0063(12)
C7 0.0449(14) 0.0482(13) 0.0446(14) 0.0075(10) 0.0117(10) 0.0071(11)
C8 0.0476(15) 0.0428(12) 0.0410(13) 0.0081(10) 0.0119(10) 0.0065(10)
C9 0.0590(16) 0.0397(12) 0.0398(13) 0.0087(10) 0.0140(11) 0.0045(10)
C10 0.0652(17) 0.0456(13) 0.0482(15) 0.0143(12) 0.0209(13) 0.0037(11)
C11 0.089(2) 0.0725(18) 0.0698(19) 0.0249(15) 0.0379(16) -0.0036(14)
C12 0.073(2) 0.0616(16) 0.0553(16) 0.0060(13) 0.0070(14) -0.0075(13)

loop_
_atom_site_type_symbol
_atom_site_label
_atom_site_fract_x
_atom_site_fract_y
_atom_site_fract_z
_atom_site_U_iso_or_equiv
_atom_site_thermal_displace_type
_atom_site_calc_flag
_atom_site_refinement_flags
_atom_site_occupancy
Br Br1 -0.32255(4) 1.00984(3) 0.72075(3) 0.07120(10) Uani . . 1.000
O O1 0.4539(2) 0.51578(18) 0.30328(18) 0.0572(6) Uani . . 1.000
N N1 0.1487(3) 0.55019(19) 0.3071(2) 0.0440(6) Uani . . 1.000
N N2 0.5503(3) 0.4289(3) 0.2111(3) 0.0656(8) Uani . . 1.000
C C1 0.0706(3) 0.7262(2) 0.4987(2) 0.0421(8) Uani . . 1.000
C C2 -0.1140(3) 0.7008(2) 0.4413(3) 0.0471(8) Uani . . 1.000
C C3 -0.2317(3) 0.7844(3) 0.5070(3) 0.0509(8) Uani . . 1.000
C C4 -0.1622(3) 0.8940(2) 0.6301(3) 0.0489(9) Uani . . 1.000
C C5 0.0186(4) 0.9215(3) 0.6888(3) 0.0571(9) Uani . . 1.000
C C6 0.1356(3) 0.8365(3) 0.6240(3) 0.0538(9) Uani . . 1.000
C C7 0.1988(3) 0.6429(2) 0.4298(3) 0.0455(8) Uani . . 1.000
C C8 0.2749(3) 0.4794(2) 0.2430(3) 0.0433(8) Uani . . 1.000
C C9 0.2501(3) 0.3744(2) 0.1180(3) 0.0457(8) Uani . . 1.000
C C10 0.4265(3) 0.3478(3) 0.1044(3) 0.0517(9) Uani . . 1.000
C C11 0.4836(4) 0.2423(3) -0.0149(3) 0.0745(11) Uani . . 1.000
C C12 0.0764(4) 0.3028(3) 0.0200(3) 0.0659(10) Uani . . 1.000
H H2 -0.15915 0.62688 0.35786 0.0565 Uiso . . 1.000
H H3 -0.35551 0.76687 0.46887 0.0611 Uiso . . 1.000
H H5 0.06270 0.99657 0.77139 0.0686 Uiso . . 1.000
H H6 0.25905 0.85335 0.66457 0.0646 Uiso . . 1.000
H H7 0.32075 0.65805 0.47691 0.0546 Uiso . . 1.000
H H11A 0.61269 0.24881 0.00435 0.1118 Uiso . . 1.000
H H11B 0.43483 0.27080 -0.11341 0.1118 Uiso . . 1.000
H H11C 0.43975 0.13964 -0.01207 0.1118 Uiso . . 1.000
H H12A -0.02153 0.34332 0.05809 0.0989 Uiso . . 1.000
H H12B 0.07209 0.19462 0.02086 0.0989 Uiso . . 1.000
H H12C 0.06658 0.32433 -0.08221 0.0989 Uiso . . 1.000

loop_
_atom_type_symbol
_atom_type_description
_atom_type_scat_dispersion_real
_atom_type_scat_dispersion_imag
_atom_type_scat_source
C C 0.0033 0.0016 'International Tables Vol C Tables 4.2.6.8 and 6.1.1.4'
H H 0.0000 0.0000 'International Tables Vol C Tables 4.2.6.8 and 6.1.1.4'
N N 0.0061 0.0033 'International Tables Vol C Tables 4.2.6.8 and 6.1.1.4'
O O 0.0106 0.0060 'International Tables Vol C Tables 4.2.6.8 and 6.1.1.4'
Br Br -0.2901 2.4595 'International Tables Vol C Tables 4.2.6.8 and 6.1.1.4'

loop_
_geom_angle_atom_site_label_1
_geom_angle_atom_site_label_2
_geom_angle_atom_site_label_3
_geom_angle_site_symmetry_1
_geom_angle_site_symmetry_2
_geom_angle_site_symmetry_3
_geom_angle
_geom_angle_publ_flag
N2 O1 C8 . . . 107.76(18) no
C7 N1 C8 . . . 119.9(2) no
O1 N2 C10 . . . 105.0(2) no
C2 C1 C6 . . . 118.9(2) no
C2 C1 C7 . . . 122.08(18) no
C6 C1 C7 . . . 119.0(2) no
C1 C2 C3 . . . 120.6(2) no
C2 C3 C4 . . . 118.8(2) no
Br1 C4 C3 . . . 119.17(18) no
Br1 C4 C5 . . . 119.02(19) no
C3 C4 C5 . . . 121.8(2) no
C4 C5 C6 . . . 119.2(2) no
C1 C6 C5 . . . 120.6(2) no
N1 C7 C1 . . . 122.0(2) no
O1 C8 N1 . . . 120.5(2) no
O1 C8 C9 . . . 110.4(2) no
N1 C8 C9 . . . 129.2(2) no
C8 C9 C10 . . . 103.9(2) no
C8 C9 C12 . . . 127.6(2) no
C10 C9 C12 . . . 128.5(2) no
N2 C10 C9 . . . 113.0(2) no
N2 C10 C11 . . . 118.9(2) no
C9 C10 C11 . . . 128.1(2) no
C1 C2 H2 . . . 120.00 no
C3 C2 H2 . . . 120.00 no
C2 C3 H3 . . . 121.00 no
C4 C3 H3 . . . 121.00 no
C4 C5 H5 . . . 120.00 no
C6 C5 H5 . . . 120.00 no
C1 C6 H6 . . . 120.00 no
C5 C6 H6 . . . 120.00 no
N1 C7 H7 . . . 119.00 no
C1 C7 H7 . . . 119.00 no
C10 C11 H11A . . . 109.00 no
C10 C11 H11B . . . 109.00 no
C10 C11 H11C . . . 109.00 no
H11A C11 H11B . . . 109.00 no
H11A C11 H11C . . . 109.00 no
H11B C11 H11C . . . 109.00 no
C9 C12 H12A . . . 109.00 no
C9 C12 H12B . . . 109.00 no
C9 C12 H12C . . . 109.00 no
H12A C12 H12B . . . 110.00 no
H12A C12 H12C . . . 109.00 no
H12B C12 H12C . . . 109.00 no

loop_
_geom_bond_atom_site_label_1
_geom_bond_atom_site_label_2
_geom_bond_site_symmetry_1
_geom_bond_site_symmetry_2
_geom_bond_distance
_geom_bond_publ_flag
Br1 C4 . . 1.899(2) no
O1 N2 . . 1.420(3) no
O1 C8 . . 1.361(3) no
N1 C7 . . 1.274(3) no
N1 C8 . . 1.374(3) no
N2 C10 . . 1.307(4) no
C1 C2 . . 1.387(3) no
C1 C6 . . 1.390(3) no
C1 C7 . . 1.460(3) no
C2 C3 . . 1.384(3) no
C3 C4 . . 1.378(4) no
C4 C5 . . 1.363(4) no
C5 C6 . . 1.382(4) no
C8 C9 . . 1.351(3) no
C9 C10 . . 1.409(3) no
C9 C12 . . 1.486(4) no
C10 C11 . . 1.500(4) no
C2 H2 . . 0.9300 no
C3 H3 . . 0.9300 no
C5 H5 . . 0.9300 no
C6 H6 . . 0.9300 no
C7 H7 . . 0.9300 no
C11 H11A . . 0.9600 no
C11 H11B . . 0.9600 no
C11 H11C . . 0.9600 no
C12 H12A . . 0.9600 no
C12 H12B . . 0.9600 no
C12 H12C . . 0.9600 no

loop_
_geom_contact_atom_site_label_1
_geom_contact_atom_site_label_2
_geom_contact_distance
_geom_contact_site_symmetry_1
_geom_contact_site_symmetry_2
_geom_contact_publ_flag
Br1 C11 3.595(3) . 1_466 no
Br1 C7 3.687(2) . 2_576 no
O1 C3 3.355(3) . 1_655 no
O1 H3 2.6900 . 1_655 no
O1 H7 2.3400 . . no
N1 C2 3.426(3) . 2_566 no
N1 H2 2.6000 . . no
N1 H12A 2.7600 . . no
N1 H12C 2.7100 . 2_565 no
N2 H2 2.7400 . 1_655 no
N2 H11B 2.9100 . 2_665 no
C2 N1 3.426(3) . 2_566 no
C2 C7 3.481(3) . 2_566 no
C3 O1 3.355(3) . 1_455 no
C3 C8 3.512(3) . 2_566 no
C4 C6 3.553(3) . 2_576 no
C6 C4 3.553(3) . 2_576 no
C7 Br1 3.687(2) . 2_576 no
C7 C2 3.481(3) . 2_566 no
C8 C3 3.512(3) . 2_566 no
C11 Br1 3.595(3) . 1_644 no
H2 N1 2.6000 . . no
H2 N2 2.7400 . 1_455 no
H3 O1 2.6900 . 1_455 no
H6 H7 2.4200 . . no
H7 O1 2.3400 . . no
H7 H6 2.4200 . . no
H11B N2 2.9100 . 2_665 no
H12A N1 2.7600 . . no
H12C N1 2.7100 . 2_565 no

loop_
_geom_hbond_atom_site_label_D
_geom_hbond_atom_site_label_H
_geom_hbond_atom_site_label_A
_geom_hbond_site_symmetry_A
_geom_hbond_distance_DH
_geom_hbond_distance_HA
_geom_hbond_distance_DA
_geom_hbond_angle_DHA
_geom_hbond_publ_flag
C7 H7 O1 . 0.9300 2.3400 2.702(3) 103.00 yes

loop_
_geom_torsion_atom_site_label_1
_geom_torsion_atom_site_label_2
_geom_torsion_atom_site_label_3
_geom_torsion_atom_site_label_4
_geom_torsion_site_symmetry_1
_geom_torsion_site_symmetry_2
_geom_torsion_site_symmetry_3
_geom_torsion_site_symmetry_4
_geom_torsion
_geom_torsion_publ_flag
C8 O1 N2 C10 . . . . -0.1(3) no
N2 O1 C8 C9 . . . . 0.1(2) no
N2 O1 C8 N1 . . . . -178.1(2) no
C7 N1 C8 C9 . . . . 177.3(2) no
C8 N1 C7 C1 . . . . 177.18(18) no
C7 N1 C8 O1 . . . . -4.8(3) no
O1 N2 C10 C9 . . . . 0.1(3) no
O1 N2 C10 C11 . . . . 179.6(2) no
C2 C1 C6 C5 . . . . -1.2(3) no
C6 C1 C2 C3 . . . . 0.4(3) no
C7 C1 C2 C3 . . . . -178.4(2) no
C7 C1 C6 C5 . . . . 177.6(2) no
C2 C1 C7 N1 . . . . 5.0(3) no
C6 C1 C7 N1 . . . . -173.7(2) no
C1 C2 C3 C4 . . . . 0.3(4) no
C2 C3 C4 Br1 . . . . 179.81(18) no
C2 C3 C4 C5 . . . . -0.3(4) no
Br1 C4 C5 C6 . . . . 179.42(19) no
C3 C4 C5 C6 . . . . -0.5(4) no
C4 C5 C6 C1 . . . . 1.2(4) no
O1 C8 C9 C10 . . . . 0.0(3) no
N1 C8 C9 C12 . . . . -2.8(4) no
O1 C8 C9 C12 . . . . 179.1(2) no
N1 C8 C9 C10 . . . . 178.0(2) no
C8 C9 C10 N2 . . . . -0.1(3) no
C12 C9 C10 C11 . . . . 1.4(4) no
C8 C9 C10 C11 . . . . -179.5(3) no
C12 C9 C10 N2 . . . . -179.2(2) no

loop_
_cod_related_entry_id
_cod_related_entry_database
_cod_related_entry_code
1 ChemSpider 24745564
